data_1508423
loop_
_publ_author_name
'Kazheva, Olga N.'
'Aleksandrov, Grigory G.'
'Kravchenko, Andrey V.'
'Starodub, Vladimir A.'
'Lobanova, Irina A.'
'Kosenko, Irina D.'
'Sivaev, Igor B.'
'Bregadze, Vladimir I.'
'Buravov, Lev I.'
'Dyachenko, Oleg A.'

_publ_section_title
;
 New Fulvalenium Salts of Cobalt Bis(dicarbollide): Crystal Structures and
 Electrical Conductivities
;
_journal_issue 1
_journal_name_full Crystals
_journal_page_first 43
_journal_page_last 55
_journal_paper_doi 10.3390/cryst2010043
_journal_volume 2
_journal_year 2012
_chemical_formula_sum 'C14 H27.91 B18 Cl2.09 Co S8'
_chemical_formula_weight 780.54
_chemical_name_systematic
; 
 ? 
;
_space_group_IT_number 2
_symmetry_cell_setting triclinic
_symmetry_space_group_name_Hall '-P 1'
_symmetry_space_group_name_H-M 'P -1'
_atom_sites_solution_hydrogens geom
_atom_sites_solution_primary direct
_atom_sites_solution_secondary difmap
_audit_creation_method SHELXL-97
_cell_angle_alpha 106.617(2)
_cell_angle_beta 102.684(2)
_cell_angle_gamma 98.963(2)
_cell_formula_units_Z 2
_cell_length_a 8.8565(7)
_cell_length_b 13.3490(10)
_cell_length_c 14.6540(10)
_cell_measurement_temperature 120(2)
_cell_volume 1574.7(2)
_computing_structure_refinement 'SHELXL-97 (Sheldrick, 1997)'
_computing_structure_solution 'SHELXS-97 (Sheldrick, 1990)'
_diffrn_ambient_temperature 120(2)
_diffrn_measured_fraction_theta_full 0.949
_diffrn_measured_fraction_theta_max 0.949
_diffrn_measurement_device_type 'Bruker SMART APEX2 CCD'
_diffrn_measurement_method 'omega scanning'
_diffrn_radiation_monochromator graphite
_diffrn_radiation_source 'fine-focus sealed tube'
_diffrn_radiation_type MoK\a
_diffrn_radiation_wavelength 0.71073
_diffrn_reflns_av_R_equivalents 0.0774
_diffrn_reflns_av_sigmaI/netI 0.1537
_diffrn_reflns_limit_h_max 11
_diffrn_reflns_limit_h_min -11
_diffrn_reflns_limit_k_max 16
_diffrn_reflns_limit_k_min -15
_diffrn_reflns_limit_l_max 18
_diffrn_reflns_limit_l_min -18
_diffrn_reflns_number 10902
_diffrn_reflns_theta_full 26.84
_diffrn_reflns_theta_max 26.84
_diffrn_reflns_theta_min 1.64
_diffrn_standards_decay_% 0
_exptl_absorpt_coefficient_mu 1.268
_exptl_absorpt_correction_T_max 0.79
_exptl_absorpt_correction_T_min 0.61
_exptl_absorpt_correction_type multi-scan
_exptl_crystal_colour black
_exptl_crystal_density_diffrn 1.646
_exptl_crystal_density_method 'not measured'
_exptl_crystal_description plate
_exptl_crystal_F_000 785.2
_exptl_crystal_size_max 0.40
_exptl_crystal_size_mid 0.32
_exptl_crystal_size_min 0.16
_refine_diff_density_max 0.735
_refine_diff_density_min -0.529
_refine_diff_density_rms 0.120
_refine_ls_extinction_method none
_refine_ls_goodness_of_fit_ref 0.878
_refine_ls_hydrogen_treatment mixed
_refine_ls_matrix_type full
_refine_ls_number_parameters 393
_refine_ls_number_reflns 6081
_refine_ls_number_restraints 0
_refine_ls_restrained_S_all 0.878
_refine_ls_R_factor_all 0.1140
_refine_ls_R_factor_gt 0.0590
_refine_ls_shift/su_max 0.000
_refine_ls_shift/su_mean 0.000
_refine_ls_structure_factor_coef Fsqd
_refine_ls_weighting_details 'calc w=1/[\s^2^(Fo^2^)+(0.0145P)^2^+0.0000P] where P=(Fo^2^+2Fc^2^)/3'
_refine_ls_weighting_scheme calc
_refine_ls_wR_factor_gt 0.0843
_refine_ls_wR_factor_ref 0.0971
_reflns_number_gt 3391
_reflns_number_total 6081
_reflns_threshold_expression >2sigma(I)
_cod_data_source_file C14H27.91B18Cl2.09CoS8_P-1_cif1_crystals-02-00043-s001_DC168.cif
_cod_data_source_block a_chateigner_1508423
_cod_original_sg_symbol_H-M P-1
_cod_database_code 1508423

loop_
_symmetry_equiv_pos_as_xyz
'x, y, z'
'-x, -y, -z'

loop_
_atom_site_label
_atom_site_type_symbol
_atom_site_fract_x
_atom_site_fract_y
_atom_site_fract_z
_atom_site_U_iso_or_equiv
_atom_site_adp_type
_atom_site_occupancy
_atom_site_symmetry_multiplicity
_atom_site_calc_flag
_atom_site_refinement_flags
_atom_site_disorder_assembly
_atom_site_disorder_group
Co Co 0.13508(8) 0.31973(6) -0.16352(5) 0.01227(18) Uani 1 1 d . A .
Cl1 Cl 0.49600(16) 0.27041(11) -0.08180(9) 0.0226(3) Uani 1 1 d . . .
Cl1' Cl -0.21776(15) 0.38601(11) -0.23267(9) 0.0194(3) Uani 1 1 d . . .
S1 S 0.45590(16) -0.35491(11) 0.52630(9) 0.0184(3) Uani 1 1 d . . .
S2 S 0.79927(17) -0.17459(12) 0.70589(9) 0.0201(3) Uani 1 1 d . . .
S3 S 0.47920(16) -0.19381(11) 0.42676(9) 0.0160(3) Uani 1 1 d . . .
S4 S 0.75912(16) -0.04300(11) 0.57634(9) 0.0179(3) Uani 1 1 d . . .
S5 S 0.49653(16) -0.05142(11) 0.28495(9) 0.0180(3) Uani 1 1 d . . .
S6 S 0.76862(16) 0.10468(11) 0.43572(9) 0.0172(3) Uani 1 1 d . . .
S7 S 0.47270(17) 0.07172(12) 0.14581(9) 0.0221(4) Uani 1 1 d . . .
S8 S 0.79680(16) 0.24984(11) 0.31428(9) 0.0176(3) Uani 1 1 d . . .
C3 C 0.5595(6) -0.3592(4) 0.6459(3) 0.0233(14) Uani 1 1 d . . .
H3A H 0.5184 -0.3153 0.6974 0.028 Uiso 1 1 calc R . .
H3B H 0.5350 -0.4343 0.6455 0.028 Uiso 1 1 calc R . .
C4 C 0.7394(6) -0.3186(4) 0.6741(3) 0.0205(14) Uani 1 1 d . . .
H4A H 0.7792 -0.3535 0.6179 0.025 Uiso 1 1 calc R . .
H4B H 0.7887 -0.3394 0.7313 0.025 Uiso 1 1 calc R . .
C11 C 0.6289(6) 0.1510(4) 0.1141(3) 0.0203(13) Uani 1 1 d . . .
H11A H 0.6352 0.1091 0.0479 0.024 Uiso 1 1 calc R . .
H11B H 0.5963 0.2171 0.1085 0.024 Uiso 1 1 calc R . .
C12 C 0.7934(6) 0.1834(4) 0.1854(3) 0.0176(13) Uani 1 1 d . . .
H12A H 0.8642 0.2325 0.1650 0.021 Uiso 1 1 calc R . .
H12B H 0.8361 0.1184 0.1815 0.021 Uiso 1 1 calc R . .
C5 C 0.5568(6) -0.2298(4) 0.5293(3) 0.0137(12) Uani 1 1 d . . .
C6 C 0.6877(6) -0.1615(4) 0.5979(3) 0.0157(12) Uani 1 1 d . . .
C7 C 0.6186(6) -0.0736(4) 0.4637(3) 0.0158(12) Uani 1 1 d . . .
C8 C 0.6243(6) -0.0131(4) 0.4023(3) 0.0165(13) Uani 1 1 d . . .
C9 C 0.5703(6) 0.0618(4) 0.2582(3) 0.0174(13) Uani 1 1 d . . .
C10 C 0.6976(6) 0.1349(4) 0.3290(3) 0.0145(12) Uani 1 1 d . . .
C1 C 0.0202(6) 0.3291(4) -0.0577(3) 0.0137(12) Uani 1 1 d . . .
H1 H -0.0456 0.3943 -0.0580 0.016 Uiso 1 1 calc R . .
C2 C -0.0352(6) 0.2133(4) -0.1466(3) 0.0170(13) Uani 1 1 d . A .
H2 H -0.1411 0.1943 -0.2120 0.020 Uiso 1 1 calc R . .
B4 B 0.2232(7) 0.3666(5) -0.0078(4) 0.0164(15) Uani 1 1 d . A .
H4 H 0.2987 0.4507 0.0251 0.020 Uiso 1 1 calc R . .
B5 B 0.0913(7) 0.3145(5) 0.0547(4) 0.0186(15) Uani 1 1 d . A .
H5 H 0.0798 0.3659 0.1269 0.022 Uiso 1 1 calc R . .
B6 B -0.0744(8) 0.2203(5) -0.0362(4) 0.0194(15) Uani 1 1 d . . .
H6 H -0.1963 0.2102 -0.0251 0.023 Uiso 1 1 calc R . .
B7 B 0.1224(7) 0.1596(5) -0.1655(4) 0.0145(14) Uani 1 1 d . . .
H7 H 0.1315 0.1060 -0.2375 0.017 Uiso 0.907(4) 1 calc PR A 1
Cl2 Cl 0.1200(19) 0.0569(13) -0.2737(10) 0.030(6) Uiso 0.093(4) 1 d P A 2
B8 B 0.2925(7) 0.2564(5) -0.0725(4) 0.0170(15) Uani 1 1 d . A .
B9 B 0.2616(7) 0.2650(5) 0.0447(4) 0.0160(14) Uani 1 1 d . . .
H9 H 0.3646 0.2835 0.1116 0.019 Uiso 1 1 calc R A .
B10 B 0.0791(7) 0.1735(5) 0.0274(4) 0.0206(16) Uani 1 1 d . A .
H10 H 0.0613 0.1311 0.0814 0.025 Uiso 1 1 calc R . .
B11 B -0.0080(7) 0.1112(5) -0.1018(4) 0.0201(16) Uani 1 1 d . A .
H11 H -0.0861 0.0279 -0.1338 0.024 Uiso 1 1 calc R . .
B12 B 0.2027(7) 0.1373(5) -0.0518(4) 0.0186(15) Uani 1 1 d . A .
H12 H 0.2660 0.0712 -0.0499 0.022 Uiso 1 1 calc R . .
C1' C 0.3069(6) 0.4212(4) -0.1864(3) 0.0156(12) Uani 1 1 d . . .
H1' H 0.4156 0.4394 -0.1230 0.019 Uiso 1 1 calc R A .
C2' C 0.2421(6) 0.3040(4) -0.2737(3) 0.0141(12) Uani 1 1 d . A .
H2' H 0.3051 0.2375 -0.2738 0.017 Uiso 1 1 calc R . .
B4' B 0.1561(7) 0.4795(5) -0.1644(4) 0.0196(15) Uani 1 1 d . A .
H4' H 0.1542 0.5359 -0.0917 0.024 Uiso 1 1 calc R . .
B5' B 0.2818(7) 0.5213(5) -0.2326(4) 0.0160(14) Uani 1 1 d . A .
H5' H 0.3643 0.6031 -0.2028 0.019 Uiso 1 1 calc R . .
B6' B 0.3381(8) 0.4086(5) -0.3012(4) 0.0201(15) Uani 1 1 d . A .
H6' H 0.4567 0.4148 -0.3171 0.024 Uiso 1 1 calc R . .
B7' B 0.0384(7) 0.2721(5) -0.3176(4) 0.0164(15) Uani 1 1 d . . .
H7' H -0.0418 0.1895 -0.3476 0.020 Uiso 1 1 calc R A .
B8' B -0.0203(7) 0.3869(5) -0.2505(4) 0.0160(15) Uani 1 1 d . A .
B9' B 0.0720(7) 0.5013(5) -0.2778(4) 0.0174(15) Uani 1 1 d . . .
H9' H 0.0139 0.5698 -0.2793 0.021 Uiso 1 1 calc R A .
B11' B 0.1640(7) 0.3160(5) -0.3862(4) 0.0174(15) Uani 1 1 d . A .
H11' H 0.1672 0.2606 -0.4590 0.021 Uiso 1 1 calc R . .
B10' B 0.1844(8) 0.4562(5) -0.3622(4) 0.0197(16) Uani 1 1 d . A .
H10' H 0.1999 0.4950 -0.4190 0.024 Uiso 1 1 calc R . .
B12' B 0.0002(7) 0.3719(5) -0.3731(4) 0.0141(14) Uani 1 1 d . A .
H12' H -0.1060 0.3548 -0.4379 0.017 Uiso 1 1 calc R . .

loop_
_atom_site_aniso_label
_atom_site_aniso_U_11
_atom_site_aniso_U_22
_atom_site_aniso_U_33
_atom_site_aniso_U_23
_atom_site_aniso_U_13
_atom_site_aniso_U_12
Co 0.0118(4) 0.0149(4) 0.0112(4) 0.0054(3) 0.0029(3) 0.0047(3)
Cl1 0.0161(8) 0.0338(9) 0.0226(7) 0.0121(6) 0.0065(6) 0.0127(7)
Cl1' 0.0119(8) 0.0273(8) 0.0188(7) 0.0069(6) 0.0033(5) 0.0066(6)
S1 0.0191(8) 0.0183(8) 0.0166(7) 0.0086(6) 0.0014(6) 0.0009(6)
S2 0.0212(9) 0.0242(9) 0.0152(7) 0.0100(6) 0.0004(6) 0.0065(7)
S3 0.0166(8) 0.0171(8) 0.0136(7) 0.0064(6) 0.0017(6) 0.0032(6)
S4 0.0188(8) 0.0183(8) 0.0163(7) 0.0084(6) 0.0019(6) 0.0026(6)
S5 0.0214(8) 0.0185(8) 0.0125(7) 0.0061(6) 0.0023(6) 0.0014(7)
S6 0.0177(8) 0.0189(8) 0.0145(7) 0.0086(6) 0.0006(6) 0.0028(6)
S7 0.0181(8) 0.0349(10) 0.0159(7) 0.0144(6) 0.0024(6) 0.0057(7)
S8 0.0196(8) 0.0194(8) 0.0147(7) 0.0075(6) 0.0056(6) 0.0026(7)
C3 0.026(4) 0.029(4) 0.019(3) 0.013(3) 0.006(3) 0.011(3)
C4 0.029(4) 0.022(3) 0.016(3) 0.013(2) 0.003(2) 0.012(3)
C11 0.025(4) 0.024(3) 0.014(3) 0.012(2) 0.003(2) 0.007(3)
C12 0.017(3) 0.023(3) 0.013(3) 0.003(2) 0.009(2) 0.004(3)
C5 0.018(3) 0.019(3) 0.011(3) 0.011(2) 0.005(2) 0.012(3)
C6 0.020(3) 0.018(3) 0.018(3) 0.012(2) 0.011(2) 0.009(3)
C7 0.008(3) 0.013(3) 0.019(3) 0.003(2) -0.002(2) -0.004(2)
C8 0.020(3) 0.016(3) 0.019(3) 0.009(2) 0.009(2) 0.006(3)
C9 0.016(3) 0.019(3) 0.017(3) 0.008(2) 0.004(2) 0.002(3)
C10 0.012(3) 0.018(3) 0.015(3) 0.008(2) 0.004(2) 0.003(2)
C1 0.015(3) 0.016(3) 0.009(2) 0.004(2) 0.001(2) 0.002(2)
C2 0.019(3) 0.014(3) 0.015(3) 0.000(2) 0.006(2) 0.002(3)
B4 0.013(4) 0.019(4) 0.015(3) 0.004(3) 0.000(3) 0.005(3)
B5 0.023(4) 0.026(4) 0.011(3) 0.008(3) 0.006(3) 0.012(3)
B6 0.021(4) 0.026(4) 0.014(3) 0.010(3) 0.003(3) 0.009(3)
B7 0.015(4) 0.013(3) 0.014(3) 0.003(3) 0.002(3) 0.005(3)
B8 0.013(4) 0.027(4) 0.018(3) 0.012(3) 0.006(3) 0.016(3)
B9 0.016(4) 0.015(4) 0.020(3) 0.007(3) 0.007(3) 0.008(3)
B10 0.019(4) 0.024(4) 0.021(3) 0.011(3) 0.006(3) 0.006(3)
B11 0.018(4) 0.021(4) 0.017(3) 0.009(3) -0.001(3) -0.003(3)
B12 0.012(4) 0.018(4) 0.022(3) 0.005(3) 0.001(3) 0.005(3)
C1' 0.017(3) 0.016(3) 0.012(3) 0.005(2) 0.002(2) 0.003(3)
C2' 0.013(3) 0.016(3) 0.017(3) 0.004(2) 0.008(2) 0.011(2)
B4' 0.020(4) 0.025(4) 0.016(3) 0.011(3) 0.005(3) 0.004(3)
B5' 0.012(4) 0.016(4) 0.020(3) 0.010(3) 0.000(3) 0.000(3)
B6' 0.022(4) 0.026(4) 0.018(3) 0.011(3) 0.011(3) 0.009(3)
B7' 0.011(4) 0.020(4) 0.014(3) 0.005(3) 0.000(3) 0.002(3)
B8' 0.009(3) 0.023(4) 0.016(3) 0.004(3) 0.005(3) 0.004(3)
B9' 0.020(4) 0.024(4) 0.013(3) 0.009(3) 0.008(3) 0.009(3)
B11' 0.015(4) 0.024(4) 0.016(3) 0.006(3) 0.009(3) 0.008(3)
B10' 0.031(4) 0.017(4) 0.012(3) 0.005(3) 0.005(3) 0.010(3)
B12' 0.014(4) 0.019(4) 0.011(3) 0.006(3) 0.003(3) 0.007(3)

loop_
_atom_type_symbol
_atom_type_description
_atom_type_scat_dispersion_real
_atom_type_scat_dispersion_imag
_atom_type_scat_source
C C 0.0033 0.0016 'International Tables Vol C Tables 4.2.6.8 and 6.1.1.4'
H H 0.0000 0.0000 'International Tables Vol C Tables 4.2.6.8 and 6.1.1.4'
B B 0.0013 0.0007 'International Tables Vol C Tables 4.2.6.8 and 6.1.1.4'
S S 0.1246 0.1234 'International Tables Vol C Tables 4.2.6.8 and 6.1.1.4'
Cl Cl 0.1484 0.1585 'International Tables Vol C Tables 4.2.6.8 and 6.1.1.4'
Co Co 0.3494 0.9721 'International Tables Vol C Tables 4.2.6.8 and 6.1.1.4'

loop_
_geom_angle_atom_site_label_1
_geom_angle_atom_site_label_2
_geom_angle_atom_site_label_3
_geom_angle
C2 Co C1 47.73(18)
C2 Co C2' 129.67(19)
C1 Co C2' 177.3(2)
C2 Co C1' 177.21(19)
C1 Co C1' 135.06(19)
C2' Co C1' 47.55(18)
C2 Co B7' 93.8(2)
C1 Co B7' 128.6(2)
C2' Co B7' 49.2(2)
C1' Co B7' 84.2(2)
C2 Co B4 84.4(2)
C1 Co B4 49.1(2)
C2' Co B4 133.1(2)
C1' Co B4 97.7(2)
B7' Co B4 177.7(2)
C2 Co B7 48.7(2)
C1 Co B7 84.0(2)
C2' Co B7 94.3(2)
C1' Co B7 129.4(2)
B7' Co B7 92.9(2)
B4 Co B7 86.9(2)
C2 Co B4' 133.7(2)
C1 Co B4' 98.3(2)
C2' Co B4' 83.4(2)
C1' Co B4' 48.2(2)
B7' Co B4' 86.4(2)
B4 Co B4' 93.9(2)
B7 Co B4' 177.5(2)
C2 Co B8' 97.1(2)
C1 Co B8' 96.1(2)
C2' Co B8' 83.4(2)
C1' Co B8' 83.0(2)
B7' Co B8' 49.9(2)
B4 Co B8' 129.0(2)
B7 Co B8' 131.1(2)
B4' Co B8' 49.7(2)
C2 Co B8 83.3(2)
C1 Co B8 83.0(2)
C2' Co B8 97.6(2)
C1' Co B8 96.7(2)
B7' Co B8 131.7(2)
B4 Co B8 49.4(2)
B7 Co B8 50.2(2)
B4' Co B8 129.0(2)
B8' Co B8 178.3(2)
C5 S1 C3 101.2(2)
C6 S2 C4 99.0(2)
C7 S3 C5 95.6(2)
C7 S4 C6 95.5(2)
C8 S5 C9 96.1(2)
C8 S6 C10 95.6(2)
C9 S7 C11 103.7(2)
C10 S8 C12 95.1(2)
C4 C3 S1 114.2(4)
C4 C3 H3A 108.7
S1 C3 H3A 108.7
C4 C3 H3B 108.7
S1 C3 H3B 108.7
H3A C3 H3B 107.6
C3 C4 S2 112.4(4)
C3 C4 H4A 109.1
S2 C4 H4A 109.1
C3 C4 H4B 109.1
S2 C4 H4B 109.1
H4A C4 H4B 107.9
C12 C11 S7 116.3(3)
C12 C11 H11A 108.2
S7 C11 H11A 108.2
C12 C11 H11B 108.2
S7 C11 H11B 108.2
H11A C11 H11B 107.4
C11 C12 S8 113.2(4)
C11 C12 H12A 108.9
S8 C12 H12A 108.9
C11 C12 H12B 108.9
S8 C12 H12B 108.9
H12A C12 H12B 107.8
C6 C5 S3 117.1(4)
C6 C5 S1 128.6(4)
S3 C5 S1 114.2(3)
C5 C6 S2 129.1(4)
C5 C6 S4 116.4(4)
S2 C6 S4 114.4(3)
C8 C7 S3 121.2(4)
C8 C7 S4 123.2(4)
S3 C7 S4 115.3(3)
C7 C8 S5 122.9(4)
C7 C8 S6 121.9(4)
S5 C8 S6 115.1(3)
C10 C9 S5 116.3(4)
C10 C9 S7 126.8(4)
S5 C9 S7 116.9(3)
C9 C10 S6 116.7(4)
C9 C10 S8 123.8(4)
S6 C10 S8 119.4(3)
C2 C1 B6 61.5(3)
C2 C1 B5 111.1(4)
B6 C1 B5 62.3(3)
C2 C1 B4 111.7(4)
B6 C1 B4 115.5(4)
B5 C1 B4 63.7(3)
C2 C1 Co 65.9(2)
B6 C1 Co 124.1(3)
B5 C1 Co 126.0(3)
B4 C1 Co 68.3(3)
C2 C1 H1 122.2
B6 C1 H1 116.0
B5 C1 H1 116.2
B4 C1 H1 117.9
Co C1 H1 106.9
C1 C2 B11 111.4(4)
C1 C2 B7 112.1(4)
B11 C2 B7 63.5(3)
C1 C2 B6 61.4(3)
B11 C2 B6 62.3(3)
B7 C2 B6 115.2(4)
C1 C2 Co 66.3(2)
B11 C2 Co 126.5(4)
B7 C2 Co 68.7(3)
B6 C2 Co 124.4(3)
C1 C2 H2 121.9
B11 C2 H2 116.2
B7 C2 H2 117.8
B6 C2 H2 116.2
Co C2 H2 106.3
C1 B4 B9 102.6(4)
C1 B4 B8 104.3(4)
B9 B4 B8 59.6(3)
C1 B4 B5 57.9(3)
B9 B4 B5 58.6(3)
B8 B4 B5 106.8(4)
C1 B4 Co 62.7(2)
B9 B4 Co 117.7(4)
B8 B4 Co 66.5(3)
B5 B4 Co 115.8(4)
C1 B4 H4 126.7
B9 B4 H4 121.8
B8 B4 H4 122.4
B5 B4 H4 121.3
Co B4 H4 112.0
C1 B5 B9 104.0(4)
C1 B5 B6 58.8(3)
B9 B5 B6 107.9(4)
C1 B5 B10 104.8(4)
B9 B5 B10 60.6(3)
B6 B5 B10 59.9(3)
C1 B5 B4 58.4(3)
B9 B5 B4 59.9(3)
B6 B5 B4 108.2(4)
B10 B5 B4 108.9(4)
C1 B5 H5 125.1
B9 B5 H5 122.6
B6 B5 H5 121.5
B10 B5 H5 121.8
B4 B5 H5 121.2
C1 B6 C2 57.1(3)
C1 B6 B11 105.0(4)
C2 B6 B11 58.7(3)
C1 B6 B5 58.9(3)
C2 B6 B5 104.9(4)
B11 B6 B5 108.6(4)
C1 B6 B10 105.5(4)
C2 B6 B10 104.9(4)
B11 B6 B10 60.0(3)
B5 B6 B10 60.7(3)
C1 B6 H6 124.2
C2 B6 H6 124.7
B11 B6 H6 121.9
B5 B6 H6 121.7
B10 B6 H6 122.5
C2 B7 Cl2 125.2(6)
C2 B7 B12 104.0(4)
Cl2 B7 B12 114.7(6)
C2 B7 B11 58.1(3)
Cl2 B7 B11 111.1(7)
B12 B7 B11 59.9(3)
C2 B7 B8 103.9(4)
Cl2 B7 B8 128.4(7)
B12 B7 B8 60.0(3)
B11 B7 B8 107.5(4)
C2 B7 Co 62.6(3)
Cl2 B7 Co 121.1(6)
B12 B7 Co 118.5(3)
B11 B7 Co 116.1(4)
B8 B7 Co 66.0(3)
C2 B7 H7 126.6
Cl2 B7 H7 9.8
B12 B7 H7 120.5
B11 B7 H7 120.7
B8 B7 H7 122.7
Co B7 H7 112.1
B9 B8 B4 60.1(3)
B9 B8 B12 60.1(3)
B4 B8 B12 108.6(4)
B9 B8 B7 107.1(4)
B4 B8 B7 107.9(4)
B12 B8 B7 59.4(3)
B9 B8 Cl1 117.8(4)
B4 B8 Cl1 122.4(4)
B12 B8 Cl1 117.7(4)
B7 B8 Cl1 124.0(4)
B9 B8 Co 116.1(3)
B4 B8 Co 64.1(2)
B12 B8 Co 116.0(4)
B7 B8 Co 63.8(3)
Cl1 B8 Co 116.9(3)
B5 B9 B8 109.6(4)
B5 B9 B4 61.4(3)
B8 B9 B4 60.3(3)
B5 B9 B10 60.6(3)
B8 B9 B10 109.3(4)
B4 B9 B10 110.2(4)
B5 B9 B12 108.7(4)
B8 B9 B12 60.7(3)
B4 B9 B12 109.2(4)
B10 B9 B12 59.8(3)
B5 B9 H9 120.7
B8 B9 H9 120.9
B4 B9 H9 120.4
B10 B9 H9 120.9
B12 B9 H9 121.5
B11 B10 B6 59.6(3)
B11 B10 B12 60.4(3)
B6 B10 B12 107.6(4)
B11 B10 B9 107.4(4)
B6 B10 B9 106.1(5)
B12 B10 B9 60.1(3)
B11 B10 B5 107.2(4)
B6 B10 B5 59.4(3)
B12 B10 B5 107.4(5)
B9 B10 B5 58.8(3)
B11 B10 H10 121.8
B6 B10 H10 122.6
B12 B10 H10 121.5
B9 B10 H10 122.7
B5 B10 H10 122.5
C2 B11 B6 59.0(3)
C2 B11 B10 105.4(4)
B6 B11 B10 60.3(3)
C2 B11 B12 104.3(4)
B6 B11 B12 108.1(4)
B10 B11 B12 60.2(3)
C2 B11 B7 58.4(3)
B6 B11 B7 108.3(5)
B10 B11 B7 108.7(4)
B12 B11 B7 60.0(3)
C2 B11 H11 124.8
B6 B11 H11 121.2
B10 B11 H11 121.7
B12 B11 H11 122.6
B7 B11 H11 121.3
B10 B12 B11 59.4(3)
B10 B12 B7 108.2(4)
B11 B12 B7 60.1(3)
B10 B12 B9 60.1(3)
B11 B12 B9 106.7(4)
B7 B12 B9 107.3(4)
B10 B12 B8 108.2(4)
B11 B12 B8 108.2(4)
B7 B12 B8 60.6(3)
B9 B12 B8 59.1(3)
B10 B12 H12 121.6
B11 B12 H12 122.2
B7 B12 H12 121.5
B9 B12 H12 122.7
B8 B12 H12 121.5
C2' C1' B5' 111.2(4)
C2' C1' B4' 111.8(4)
B5' C1' B4' 63.6(3)
C2' C1' B6' 61.2(3)
B5' C1' B6' 62.2(3)
B4' C1' B6' 115.0(4)
C2' C1' Co 66.1(3)
B5' C1' Co 126.5(3)
B4' C1' Co 68.7(3)
B6' C1' Co 123.9(3)
C2' C1' H1' 122.1
B5' C1' H1' 116.1
B4' C1' H1' 117.9
B6' C1' H1' 116.5
Co C1' H1' 106.5
C1' C2' B11' 111.5(4)
C1' C2' B6' 62.2(3)
B11' C2' B6' 62.4(3)
C1' C2' B7' 111.3(4)
B11' C2' B7' 63.2(3)
B6' C2' B7' 115.2(4)
C1' C2' Co 66.4(2)
B11' C2' Co 125.4(3)
B6' C2' Co 125.1(3)
B7' C2' Co 67.7(3)
C1' C2' H2' 121.6
B11' C2' H2' 116.5
B6' C2' H2' 115.4
B7' C2' H2' 118.7
Co C2' H2' 106.8
C1' B4' B5' 58.0(3)
C1' B4' B8' 105.0(4)
B5' B4' B8' 108.4(4)
C1' B4' B9' 104.2(4)
B5' B4' B9' 59.8(3)
B8' B4' B9' 60.6(3)
C1' B4' Co 63.2(3)
B5' B4' Co 116.5(4)
B8' B4' Co 65.9(3)
B9' B4' Co 118.8(4)
C1' B4' H4' 126.2
B5' B4' H4' 120.5
B8' B4' H4' 121.9
B9' B4' H4' 120.4
Co B4' H4' 111.8
C1' B5' B6' 60.1(3)
C1' B5' B4' 58.4(3)
B6' B5' B4' 109.0(4)
C1' B5' B9' 105.0(4)
B6' B5' B9' 108.0(4)
B4' B5' B9' 60.4(3)
C1' B5' B10' 105.4(4)
B6' B5' B10' 59.5(3)
B4' B5' B10' 108.5(4)
B9' B5' B10' 60.0(3)
C1' B5' H5' 124.2
B6' B5' H5' 120.9
B4' B5' H5' 121.1
B9' B5' H5' 122.4
B10' B5' H5' 122.4
C2' B6' C1' 56.6(3)
C2' B6' B5' 103.8(4)
C1' B6' B5' 57.6(3)
C2' B6' B10' 104.9(4)
C1' B6' B10' 104.7(4)
B5' B6' B10' 61.0(3)
C2' B6' B11' 58.5(3)
C1' B6' B11' 104.0(4)
B5' B6' B11' 108.3(4)
B10' B6' B11' 60.3(3)
C2' B6' H6' 125.0
C1' B6' H6' 125.3
B5' B6' H6' 122.2
B10' B6' H6' 122.3
B11' B6' H6' 122.1
C2' B7' B12' 103.1(4)
C2' B7' B8' 104.4(4)
B12' B7' B8' 60.6(3)
C2' B7' B11' 58.1(3)
B12' B7' B11' 58.7(3)
B8' B7' B11' 107.6(4)
C2' B7' Co 63.1(2)
B12' B7' Co 119.0(4)
B8' B7' Co 66.4(3)
B11' B7' Co 116.7(4)
C2' B7' H7' 126.6
B12' B7' H7' 121.0
B8' B7' H7' 122.1
B11' B7' H7' 120.9
Co B7' H7' 111.4
B7' B8' B4' 107.4(4)
B7' B8' B12' 59.6(3)
B4' B8' B12' 107.0(4)
B7' B8' B9' 107.5(4)
B4' B8' B9' 59.7(3)
B12' B8' B9' 59.6(3)
B7' B8' Cl1' 124.8(4)
B4' B8' Cl1' 122.9(4)
B12' B8' Cl1' 117.7(4)
B9' B8' Cl1' 116.1(4)
B7' B8' Co 63.7(3)
B4' B8' Co 64.4(3)
B12' B8' Co 115.9(4)
B9' B8' Co 116.6(4)
Cl1' B8' Co 117.9(3)
B5' B9' B10' 60.3(3)
B5' B9' B4' 59.8(3)
B10' B9' B4' 108.3(4)
B5' B9' B12' 107.2(4)
B10' B9' B12' 59.6(3)
B4' B9' B12' 107.3(4)
B5' B9' B8' 107.6(4)
B10' B9' B8' 108.3(4)
B4' B9' B8' 59.7(3)
B12' B9' B8' 60.1(3)
B5' B9' H9' 122.0
B10' B9' H9' 121.3
B4' B9' H9' 121.9
B12' B9' H9' 122.3
B8' B9' H9' 121.7
C2' B11' B12' 104.9(4)
C2' B11' B6' 59.0(3)
B12' B11' B6' 108.3(4)
C2' B11' B10' 104.9(4)
B12' B11' B10' 60.5(3)
B6' B11' B10' 59.7(3)
C2' B11' B7' 58.7(3)
B12' B11' B7' 60.5(3)
B6' B11' B7' 108.7(4)
B10' B11' B7' 109.0(4)
C2' B11' H11' 124.8
B12' B11' H11' 122.0
B6' B11' H11' 121.3
B10' B11' H11' 122.1
B7' B11' H11' 120.8
B6' B10' B11' 60.1(3)
B6' B10' B12' 107.5(4)
B11' B10' B12' 59.1(3)
B6' B10' B9' 107.8(4)
B11' B10' B9' 107.6(4)
B12' B10' B9' 60.5(3)
B6' B10' B5' 59.5(3)
B11' B10' B5' 107.0(4)
B12' B10' B5' 107.4(4)
B9' B10' B5' 59.7(3)
B6' B10' H10' 121.9
B11' B10' H10' 122.3
B12' B10' H10' 122.0
B9' B10' H10' 121.6
B5' B10' H10' 122.4
B11' B12' B10' 60.3(3)
B11' B12' B7' 60.8(3)
B10' B12' B7' 109.1(4)
B11' B12' B9' 108.0(4)
B10' B12' B9' 59.9(3)
B7' B12' B9' 108.1(4)
B11' B12' B8' 108.6(4)
B10' B12' B8' 108.7(4)
B7' B12' B8' 59.8(3)
B9' B12' B8' 60.3(3)
B11' B12' H12' 121.3
B10' B12' H12' 121.2
B7' B12' H12' 121.3
B9' B12' H12' 121.9
B8' B12' H12' 121.5

loop_
_geom_bond_atom_site_label_1
_geom_bond_atom_site_label_2
_geom_bond_distance
Co C2 2.014(5)
Co C1 2.019(5)
Co C2' 2.022(5)
Co C1' 2.026(5)
Co B7' 2.097(5)
Co B4 2.111(5)
Co B7 2.114(6)
Co B4' 2.116(6)
Co B8' 2.143(6)
Co B8 2.153(6)
Cl1 B8 1.822(6)
Cl1' B8' 1.822(6)
S1 C5 1.750(5)
S1 C3 1.812(5)
S2 C6 1.743(5)
S2 C4 1.804(5)
S3 C7 1.728(5)
S3 C5 1.739(5)
S4 C7 1.730(5)
S4 C6 1.750(5)
S5 C8 1.721(5)
S5 C9 1.735(5)
S6 C8 1.734(5)
S6 C10 1.736(5)
S7 C9 1.735(5)
S7 C11 1.832(5)
S8 C10 1.739(5)
S8 C12 1.833(4)
C3 C4 1.522(7)
C3 H3A 0.9900
C3 H3B 0.9900
C4 H4A 0.9900
C4 H4B 0.9900
C11 C12 1.510(6)
C11 H11A 0.9900
C11 H11B 0.9900
C12 H12A 0.9900
C12 H12B 0.9900
C5 C6 1.350(7)
C7 C8 1.373(7)
C9 C10 1.365(6)
C1 C2 1.632(6)
C1 B6 1.705(8)
C1 B5 1.707(7)
C1 B4 1.718(7)
C1 H1 1.1200
C2 B11 1.700(8)
C2 B7 1.705(7)
C2 B6 1.707(7)
C2 H2 1.1200
B4 B9 1.781(8)
B4 B8 1.784(8)
B4 B5 1.807(9)
B4 H4 1.1200
B5 B9 1.757(8)
B5 B6 1.766(8)
B5 B10 1.790(9)
B5 H5 1.1200
B6 B11 1.763(8)
B6 B10 1.775(8)
B6 H6 1.1200
B7 Cl2 1.768(15)
B7 B12 1.789(8)
B7 B11 1.792(8)
B7 B8 1.811(8)
B7 H7 1.1200
B8 B9 1.771(8)
B8 B12 1.799(9)
B9 B10 1.789(9)
B9 B12 1.789(8)
B9 H9 1.1200
B10 B11 1.770(8)
B10 B12 1.784(8)
B10 H10 1.1200
B11 B12 1.787(8)
B11 H11 1.1200
B12 H12 1.1200
C1' C2' 1.632(6)
C1' B5' 1.684(7)
C1' B4' 1.692(8)
C1' B6' 1.729(7)
C1' H1' 1.1200
C2' B11' 1.705(7)
C2' B6' 1.714(8)
C2' B7' 1.716(7)
C2' H2' 1.1200
B4' B5' 1.779(8)
B4' B8' 1.789(8)
B4' B9' 1.790(8)
B4' H4' 1.1200
B5' B6' 1.764(8)
B5' B9' 1.779(8)
B5' B10' 1.791(8)
B5' H5' 1.1200
B6' B10' 1.765(8)
B6' B11' 1.772(8)
B6' H6' 1.1200
B7' B12' 1.786(8)
B7' B8' 1.789(8)
B7' B11' 1.792(8)
B7' H7' 1.1200
B8' B12' 1.803(8)
B8' B9' 1.807(9)
B9' B10' 1.785(8)
B9' B12' 1.795(8)
B9' H9' 1.1200
B11' B12' 1.754(8)
B11' B10' 1.775(9)
B11' H11' 1.1200
B10' B12' 1.779(9)
B10' H10' 1.1200
B12' H12' 1.1200
